data_1573487
loop_
_publ_author_name
'Patyk-Ka&#x17a;mierczak, Ewa'
'Szyma&#x144;ska, Kornelia'
'Ka&#x17a;mierczak, Micha&#x142;'

_publ_section_title
;
 Managing negative linear compressibility and thermal expansion through
 steric hindrance: a case study of 1,2-bis(4'-pyridyl)ethane cocrystals.
;
_journal_issue 1
_journal_name_full IUCrJ
_journal_paper_doi 10.1107/S2052252524011734
_journal_volume 12
_journal_year 2025
_chemical_formula_moiety 'C12 H12 N2, C4 H4 O4'
_chemical_formula_sum 'C16 H16 N2 O4'
_chemical_formula_weight 300.31
_chemical_name_systematic '1,2-bis(4-Pyridyl)ethane fumaric acid'
_space_group_crystal_system monoclinic
_space_group_IT_number 15
_space_group_name_Hall '-I 2ya'
_space_group_name_H-M_alt 'I 1 2/a 1'
_atom_sites_solution_hydrogens difmap
_atom_sites_solution_primary dual
_audit_creation_date 2024-05-20
_audit_creation_method
;
Olex2 1.5
(compiled 2024.02.16 svn.r378c4104 for OlexSys, GUI svn.r6928)
;
_cell_angle_alpha 90
_cell_angle_beta 109.814(5)
_cell_angle_gamma 90
_cell_formula_units_Z 4
_cell_length_a 16.6837(7)
_cell_length_b 4.7500(2)
_cell_length_c 19.6845(8)
_cell_measurement_reflns_used 2265
_cell_measurement_temperature 175.1(2)
_cell_measurement_theta_max 71.2910
_cell_measurement_theta_min 4.2580
_cell_volume 1467.60(12)
_computing_cell_refinement 'CrysAlisPro 1.171.41.93a (Rigaku OD, 2020)'
_computing_data_collection 'CrysAlisPro 1.171.41.93a (Rigaku OD, 2020)'
_computing_data_reduction 'CrysAlisPro 1.171.41.93a (Rigaku OD, 2020)'
_computing_molecular_graphics 'Olex2 1.5 (Dolomanov et al., 2009)'
_computing_publication_material 'Olex2 1.5 (Dolomanov et al., 2009)'
_computing_structure_refinement 'SHELXL 2019/3 (Sheldrick, 2015)'
_computing_structure_solution 'SHELXT 2018/2 (Sheldrick, 2018)'
_diffrn_ambient_environment N~2~
_diffrn_ambient_temperature 175.1(2)
_diffrn_detector 'CCD plate'
_diffrn_detector_area_resol_mean 8.0294
_diffrn_detector_type EosS2
_diffrn_measured_fraction_theta_full 0.998
_diffrn_measured_fraction_theta_max 0.980
_diffrn_measurement_details
;
List of Runs (angles in degrees, time in seconds):

  # Type    Start    End  Width  t~exp~   \w     \q     \k     \f   Frames
--------------------------------------------------------------------------
  1  \w    -87.00  -6.00   1.00    1.00    --  -35.87 125.00 -60.00   81
  2  \w     19.00 103.00   1.00    1.00    --   35.87  57.00 -30.00   84
  3  \w     19.00 103.00   1.00    1.00    --   35.87  57.00-180.00   84
  4  \w      6.00  87.00   1.00    1.00    --   35.87-125.00 -90.00   81
  5  \w     19.00 103.00   1.00    1.00    --   35.87  57.00-120.00   84
  6  \w     88.00 158.00   1.00    1.50    --  105.44  45.00 -60.00   70
  7  \w     38.00 109.00   1.00    1.50    --  105.44-111.00 120.00   71
  8  \w     87.00 158.00   1.00    1.50    --  105.44  61.00 -30.00   71
  9  \w     67.00 158.00   1.00    1.50    --  105.44  15.00-150.00   91
 10  \w     88.00 158.00   1.00    1.50    --  105.44  45.00-120.00   70
 11  \w     38.00 109.00   1.00    1.50    --  105.44-111.00-150.00   71
 12  \w     67.00 158.00   1.00    1.50    --  105.44  15.00  90.00   91
 13  \w     38.00 132.00   1.00    1.50    --  105.44 -77.00 -60.00   94
 14  \w    -31.00  53.00   1.00    1.00    --   35.87 -57.00  90.00   84
 15  \w     19.00 103.00   1.00    1.00    --   35.87  57.00 120.00   84
 16  \w    -31.00  10.00   1.00    1.00    --   35.87 -57.00 -90.00   41
 17  \w     19.00 103.00   1.00    1.00    --   35.87  57.00  60.00   84
;
_diffrn_measurement_device 'four-circle diffractometer'
_diffrn_measurement_device_type 'New Xcalibur, EosS2'
_diffrn_measurement_method '\w scans'
_diffrn_orient_matrix_type 'CrysAlisPro convention (1999,Acta A55,543-557)'
_diffrn_orient_matrix_UB_11 0.0887945000
_diffrn_orient_matrix_UB_12 0.0063562000
_diffrn_orient_matrix_UB_13 0.0588824000
_diffrn_orient_matrix_UB_21 -0.0391779000
_diffrn_orient_matrix_UB_22 -0.1038644000
_diffrn_orient_matrix_UB_23 0.0559861000
_diffrn_orient_matrix_UB_31 0.0150113000
_diffrn_orient_matrix_UB_32 -0.3071640000
_diffrn_orient_matrix_UB_33 -0.0176751000
_diffrn_radiation_monochromator graphite
_diffrn_radiation_probe x-ray
_diffrn_radiation_type 'Cu K\a'
_diffrn_radiation_wavelength 1.54184
_diffrn_reflns_av_R_equivalents 0.0247
_diffrn_reflns_av_unetI/netI 0.0237
_diffrn_reflns_Laue_measured_fraction_full 0.998
_diffrn_reflns_Laue_measured_fraction_max 0.980
_diffrn_reflns_limit_h_max 19
_diffrn_reflns_limit_h_min -20
_diffrn_reflns_limit_k_max 3
_diffrn_reflns_limit_k_min -5
_diffrn_reflns_limit_l_max 24
_diffrn_reflns_limit_l_min -23
_diffrn_reflns_number 4152
_diffrn_reflns_point_group_measured_fraction_full 0.998
_diffrn_reflns_point_group_measured_fraction_max 0.980
_diffrn_reflns_theta_full 67.684
_diffrn_reflns_theta_max 71.456
_diffrn_reflns_theta_min 4.776
_diffrn_source 'fine-focus sealed X-ray tube'
_diffrn_source_type 'Enhance (Cu) X-ray Source'
_exptl_absorpt_coefficient_mu 0.821
_exptl_absorpt_correction_T_max 0.900
_exptl_absorpt_correction_T_min 0.787
_exptl_absorpt_correction_type gaussian
_exptl_absorpt_process_details
;
CrysAlisPro 1.171.41.93a (Rigaku Oxford Diffraction, 2020)
Numerical absorption correction based on gaussian integration over
a multifaceted crystal model
Empirical absorption correction using spherical harmonics,
implemented in SCALE3 ABSPACK scaling algorithm.
;
_exptl_crystal_colour colourless
_exptl_crystal_colour_primary colourless
_exptl_crystal_density_diffrn 1.359
_exptl_crystal_description block
_exptl_crystal_F_000 632
_exptl_crystal_size_max 0.41
_exptl_crystal_size_mid 0.29
_exptl_crystal_size_min 0.16
_refine_diff_density_max 0.190
_refine_diff_density_min -0.228
_refine_diff_density_rms 0.046
_refine_ls_extinction_method none
_refine_ls_goodness_of_fit_ref 1.050
_refine_ls_hydrogen_treatment refall
_refine_ls_matrix_type full
_refine_ls_number_parameters 132
_refine_ls_number_reflns 1406
_refine_ls_number_restraints 0
_refine_ls_restrained_S_all 1.050
_refine_ls_R_factor_all 0.0440
_refine_ls_R_factor_gt 0.0411
_refine_ls_shift/su_max 0.000
_refine_ls_shift/su_mean 0.000
_refine_ls_structure_factor_coef Fsqd
_refine_ls_weighting_details 'w=1/[\s^2^(Fo^2^)+(0.0778P)^2^+0.2792P] where P=(Fo^2^+2Fc^2^)/3'
_refine_ls_weighting_scheme calc
_refine_ls_wR_factor_gt 0.1137
_refine_ls_wR_factor_ref 0.1185
_reflns_Friedel_coverage 0.000
_reflns_number_gt 1267
_reflns_number_total 1406
_reflns_threshold_expression 'I > 2\s(I)'
_cod_data_source_file yc5049.cif
_cod_data_source_block etyfum_175k_b
_cod_original_cell_volume 1467.60(11)
_cod_database_code 1573487
_shelx_shelxl_version_number 2019/3
_chemical_oxdiff_formula 'C4H4O4, N2C12H12'
_shelx_space_group_comment
;
The symmetry employed for this shelxl refinement is uniquely defined
by the following loop, which should always be used as a source of
symmetry information in preference to the above space-group names.
They are only intended as comments.
;
_shelx_estimated_absorpt_t_max 0.880
_shelx_estimated_absorpt_t_min 0.730
_olex2_refinement_description
;
;
_ins_header
;
TITL ETYFUM_175K_B in I2/a 
REM I2/a (#15 in standard setting)
CELL 1.54184  16.683710   4.749996  19.684455  90.0000 109.8145  90.0000
ZERR    4.00   0.000699   0.000168   0.000829   0.0000   0.0048   0.0000
LATT  2
SYMM -x+1/2, y,-z 
SFAC C H N O
UNIT 64.00 64.00 8.00 16.00
REM  CrysAlisPro recorded range (K): Min=174.9; max=175.2; aver:175.1
TEMP -98
SIZE 0.16 0.29 0.41
TREF
HKLF 4
END
;
_olex2_submission_special_instructions 'No special instructions were received'
_oxdiff_exptl_absorpt_empirical_details
;
Empirical correction (ABSPACK) includes:
- Absorption correction using spherical harmonics
- Frame scaling
- Detector area scaling
;
_oxdiff_exptl_absorpt_empirical_full_max 1.209
_oxdiff_exptl_absorpt_empirical_full_min 0.849

loop_
_space_group_symop_operation_xyz
'x, y, z'
'-x+1/2, y, -z'
'x+1/2, y+1/2, z+1/2'
'-x+1, y+1/2, -z+1/2'
'-x, -y, -z'
'x-1/2, -y, z'
'-x+1/2, -y+1/2, -z+1/2'
'x, -y+1/2, z+1/2'

loop_
_atom_site_label
_atom_site_type_symbol
_atom_site_fract_x
_atom_site_fract_y
_atom_site_fract_z
_atom_site_U_iso_or_equiv
_atom_site_adp_type
_atom_site_occupancy
_atom_site_site_symmetry_order
_atom_site_calc_flag
_atom_site_refinement_flags_posn
_atom_site_refinement_flags_adp
_atom_site_refinement_flags_occupancy
_atom_site_disorder_assembly
_atom_site_disorder_group
C1 C 0.15881(8) 0.4051(3) 0.41431(7) 0.0297(3) Uani 1 1 d . . . . .
H1 H 0.2193(9) 0.464(3) 0.4304(8) 0.029(4) Uiso 1 1 d . . . . .
C2 C 0.13099(8) 0.2068(3) 0.45241(7) 0.0299(3) Uani 1 1 d . . . . .
H2 H 0.1719(10) 0.120(3) 0.4958(8) 0.036(4) Uiso 1 1 d . . . . .
C3 C 0.04542(8) 0.1298(3) 0.42833(6) 0.0255(3) Uani 1 1 d . . . . .
C4 C -0.00821(8) 0.2575(3) 0.36612(7) 0.0280(3) Uani 1 1 d . . . . .
H4 H -0.0694(9) 0.214(4) 0.3460(7) 0.033(4) Uiso 1 1 d . . . . .
C5 C 0.02472(8) 0.4529(3) 0.33084(7) 0.0281(3) Uani 1 1 d . . . . .
H5 H -0.0117(10) 0.544(4) 0.2872(9) 0.038(4) Uiso 1 1 d . . . . .
C6 C 0.01174(9) -0.0756(3) 0.47028(7) 0.0291(3) Uani 1 1 d . . . . .
H6A H -0.0392(11) -0.167(3) 0.4388(9) 0.033(4) Uiso 1 1 d . . . . .
H6B H 0.0560(11) -0.216(4) 0.4931(9) 0.043(4) Uiso 1 1 d . . . . .
N1 N 0.10703(7) 0.5268(2) 0.35432(5) 0.0270(3) Uani 1 1 d . . . . .
C7 C 0.24182(8) 0.9773(3) 0.32037(6) 0.0263(3) Uani 1 1 d . . . . .
C8 C 0.27237(8) 1.2002(3) 0.28200(7) 0.0282(3) Uani 1 1 d . . . . .
H8 H 0.3257(10) 1.268(4) 0.3066(8) 0.039(4) Uiso 1 1 d . . . . .
O1 O 0.16374(6) 0.8941(2) 0.28627(5) 0.0323(3) Uani 1 1 d . . . . .
H1A H 0.1466(13) 0.747(5) 0.3174(11) 0.073(6) Uiso 1 1 d . . . . .
O2 O 0.28733(6) 0.8856(2) 0.37839(5) 0.0354(3) Uani 1 1 d . . . . .

loop_
_atom_site_aniso_label
_atom_site_aniso_U_11
_atom_site_aniso_U_22
_atom_site_aniso_U_33
_atom_site_aniso_U_23
_atom_site_aniso_U_13
_atom_site_aniso_U_12
C1 0.0244(6) 0.0346(7) 0.0307(6) 0.0030(5) 0.0100(5) -0.0020(5)
C2 0.0292(6) 0.0328(7) 0.0274(6) 0.0045(5) 0.0093(5) 0.0004(5)
C3 0.0311(6) 0.0240(6) 0.0251(6) -0.0024(5) 0.0144(5) -0.0012(5)
C4 0.0263(6) 0.0296(7) 0.0295(6) -0.0003(5) 0.0114(5) -0.0031(5)
C5 0.0291(6) 0.0302(7) 0.0247(6) 0.0026(5) 0.0087(5) -0.0016(5)
C6 0.0361(7) 0.0254(7) 0.0304(7) 0.0009(5) 0.0173(6) -0.0032(5)
N1 0.0280(6) 0.0285(6) 0.0267(5) 0.0019(4) 0.0121(4) -0.0030(4)
C7 0.0263(6) 0.0275(6) 0.0257(6) -0.0006(5) 0.0097(5) -0.0009(5)
C8 0.0249(6) 0.0288(7) 0.0310(6) 0.0008(5) 0.0095(5) -0.0043(5)
O1 0.0276(5) 0.0363(6) 0.0309(5) 0.0089(4) 0.0070(4) -0.0075(4)
O2 0.0308(5) 0.0423(6) 0.0296(5) 0.0095(4) 0.0058(4) -0.0032(4)

loop_
_atom_type_symbol
_atom_type_description
_atom_type_scat_dispersion_real
_atom_type_scat_dispersion_imag
_atom_type_scat_source
C C 0.0181 0.0091 'International Tables Vol C Tables 4.2.6.8 and 6.1.1.4'
H H 0.0000 0.0000 'International Tables Vol C Tables 4.2.6.8 and 6.1.1.4'
N N 0.0311 0.0180 'International Tables Vol C Tables 4.2.6.8 and 6.1.1.4'
O O 0.0492 0.0322 'International Tables Vol C Tables 4.2.6.8 and 6.1.1.4'

loop_
_exptl_crystal_face_index_h
_exptl_crystal_face_index_k
_exptl_crystal_face_index_l
_exptl_crystal_face_perp_dist
10 0 -8 0.0684
7 2 -4 0.1223
-6 2 6 0.1933
-10 -1 7 0.0696
1 -3 -2 0.2049
2 -3 -5 0.1817
-3 3 2 0.1766
3 0 10 0.1556
-3 0 -10 0.1318

loop_
_geom_angle_atom_site_label_1
_geom_angle_atom_site_label_2
_geom_angle_atom_site_label_3
_geom_angle
_geom_angle_site_symmetry_1
_geom_angle_site_symmetry_3
_geom_angle_publ_flag
C2 C1 H1 121.0(9) . . ?
N1 C1 H1 116.3(9) . . ?
N1 C1 C2 122.73(12) . . ?
C1 C2 H2 119.7(9) . . ?
C1 C2 C3 119.32(12) . . ?
C3 C2 H2 121.0(9) . . ?
C2 C3 C6 120.93(12) . . ?
C4 C3 C2 117.77(11) . . ?
C4 C3 C6 121.25(12) . . ?
C3 C4 H4 122.3(9) . . ?
C5 C4 C3 119.37(12) . . ?
C5 C4 H4 118.3(9) . . ?
C4 C5 H5 120.5(10) . . ?
N1 C5 C4 122.65(12) . . ?
N1 C5 H5 116.8(10) . . ?
C3 C6 C6 110.78(13) . 5_556 ?
C3 C6 H6A 110.6(9) . . ?
C3 C6 H6B 109.1(10) . . ?
C6 C6 H6A 107.6(10) 5_556 . ?
C6 C6 H6B 108.4(10) 5_556 . ?
H6A C6 H6B 110.4(13) . . ?
C1 N1 C5 118.16(11) . . ?
O1 C7 C8 114.05(11) . . ?
O2 C7 C8 121.26(11) . . ?
O2 C7 O1 124.69(12) . . ?
C7 C8 H8 114.9(10) . . ?
C8 C8 C7 124.15(15) 7_575 . ?
C8 C8 H8 121.0(10) 7_575 . ?
C7 O1 H1A 109.2(11) . . ?

loop_
_geom_bond_atom_site_label_1
_geom_bond_atom_site_label_2
_geom_bond_distance
_geom_bond_site_symmetry_2
_geom_bond_publ_flag
C1 H1 0.991(15) . ?
C1 C2 1.3789(19) . ?
C1 N1 1.3357(17) . ?
C2 H2 0.986(16) . ?
C2 C3 1.3919(18) . ?
C3 C4 1.3876(18) . ?
C3 C6 1.5047(17) . ?
C4 H4 0.983(15) . ?
C4 C5 1.3798(18) . ?
C5 H5 0.969(16) . ?
C5 N1 1.3388(16) . ?
C6 C6 1.533(2) 5_556 ?
C6 H6A 0.970(17) . ?
C6 H6B 0.982(18) . ?
C7 C8 1.4874(18) . ?
C7 O1 1.3080(15) . ?
C7 O2 1.2177(15) . ?
C8 C8 1.315(3) 7_575 ?
C8 H8 0.916(16) . ?
O1 H1A 1.03(2) . ?

loop_
_geom_torsion_atom_site_label_1
_geom_torsion_atom_site_label_2
_geom_torsion_atom_site_label_3
_geom_torsion_atom_site_label_4
_geom_torsion
_geom_torsion_site_symmetry_1
_geom_torsion_site_symmetry_2
_geom_torsion_site_symmetry_3
_geom_torsion_site_symmetry_4
_geom_torsion_publ_flag
C1 C2 C3 C4 0.29(19) . . . . ?
C1 C2 C3 C6 -177.11(12) . . . . ?
C2 C1 N1 C5 0.3(2) . . . . ?
C2 C3 C4 C5 0.10(19) . . . . ?
C2 C3 C6 C6 85.19(18) . . . 5_556 ?
C3 C4 C5 N1 -0.3(2) . . . . ?
C4 C3 C6 C6 -92.12(17) . . . 5_556 ?
C4 C5 N1 C1 0.1(2) . . . . ?
C6 C3 C4 C5 177.49(11) . . . . ?
N1 C1 C2 C3 -0.5(2) . . . . ?
O1 C7 C8 C8 -2.9(2) . . . 7_575 ?
O2 C7 C8 C8 177.16(17) . . . 7_575 ?

loop_
_exptl_oxdiff_crystal_face_indexfrac_h
_exptl_oxdiff_crystal_face_indexfrac_k
_exptl_oxdiff_crystal_face_indexfrac_l
_exptl_oxdiff_crystal_face_x
_exptl_oxdiff_crystal_face_y
_exptl_oxdiff_crystal_face_z
10.3156 0.0515 -7.7692 0.4588 -0.8445 0.2764
6.8145 2.3780 -3.8014 0.3964 -0.7268 -0.5610
-5.5912 2.4937 5.6428 -0.1484 0.2760 -0.9496
-10.1289 -0.7118 7.2531 -0.4768 0.8768 -0.0616
0.5800 -3.0393 -2.1642 -0.0952 0.1718 0.9805
2.0548 -2.8252 -5.0765 -0.1344 -0.0713 0.9884
-3.1409 2.9498 1.6695 -0.1618 -0.0899 -0.9827
3.3005 -0.4605 9.9896 0.8783 0.4778 0.0144
-3.2759 0.4324 -10.0251 -0.8784 -0.4778 -0.0048
